data_4336768
loop_
_publ_author_name
'Camille Latouche'
'Samia Kahlal'
'Yan-Ru Lin'
'Jian-Hong Liao'
'Eric Furet'
'C. W. Liu'
'Jean-Yves Saillard'

_publ_section_title
;
 Anion Encapsulation and Geometric Changes in Hepta- and Hexanuclear
 Copper(I) Dichalcogeno Clusters: A Theoretical and Experimental
 Investigation
;
_journal_name_full 'Inorganic Chemistry'
_journal_page_first 13253
_journal_page_last 13262
_journal_paper_doi 10.1021/ic402207u
_journal_volume 52
_journal_year 2013
_chemical_formula_sum 'C36 H84 Br Cu7 O12 P6 Se12'
_chemical_formula_weight 2367.06
_chemical_name_systematic
; 
 ? 
;
_space_group_IT_number 148
_symmetry_cell_setting trigonal
_symmetry_space_group_name_Hall '-R 3'
_symmetry_space_group_name_H-M 'R -3 :H'
_atom_sites_solution_hydrogens geom
_atom_sites_solution_primary direct
_atom_sites_solution_secondary difmap
_audit_creation_method SHELXL-97
_cell_angle_alpha 90.00
_cell_angle_beta 90.00
_cell_angle_gamma 120.00
_cell_formula_units_Z 3
_cell_length_a 22.467(5)
_cell_length_b 22.467(5)
_cell_length_c 12.533(3)
_cell_measurement_reflns_used 3390
_cell_measurement_temperature 296(2)
_cell_measurement_theta_max 24.84
_cell_measurement_theta_min 2.65
_cell_volume 5479(2)
_computing_cell_refinement 'Bruker SAINT'
_computing_data_collection 'Bruker APEX2'
_computing_data_reduction 'Bruker SAINT'
_computing_molecular_graphics 'Bruker SHELXTL'
_computing_publication_material 'Bruker SHELXTL'
_computing_structure_refinement 'SHELXL-97 (Sheldrick, 2008)'
_computing_structure_solution 'SHELXS-97 (Sheldrick, 2008)'
_diffrn_ambient_temperature 296(2)
_diffrn_measured_fraction_theta_full 0.995
_diffrn_measured_fraction_theta_max 0.995
_diffrn_measurement_device_type 'Bruker APEX-II CCD'
_diffrn_measurement_method '\f and \w scans'
_diffrn_radiation_monochromator graphite
_diffrn_radiation_source 'fine-focus sealed tube'
_diffrn_radiation_type MoK\a
_diffrn_radiation_wavelength 0.71073
_diffrn_reflns_av_R_equivalents 0.0471
_diffrn_reflns_av_sigmaI/netI 0.0340
_diffrn_reflns_limit_h_max 26
_diffrn_reflns_limit_h_min -22
_diffrn_reflns_limit_k_max 26
_diffrn_reflns_limit_k_min -25
_diffrn_reflns_limit_l_max 14
_diffrn_reflns_limit_l_min -14
_diffrn_reflns_number 10644
_diffrn_reflns_theta_full 25.09
_diffrn_reflns_theta_max 25.09
_diffrn_reflns_theta_min 1.81
_exptl_absorpt_coefficient_mu 8.700
_exptl_absorpt_correction_T_max 0.1834
_exptl_absorpt_correction_T_min 0.1285
_exptl_absorpt_correction_type multi-scan
_exptl_absorpt_process_details SADABS
_exptl_crystal_colour yellow
_exptl_crystal_density_diffrn 2.152
_exptl_crystal_description block
_exptl_crystal_F_000 3396
_exptl_crystal_size_max 0.40
_exptl_crystal_size_mid 0.35
_exptl_crystal_size_min 0.30
_refine_diff_density_max 1.066
_refine_diff_density_min -2.042
_refine_diff_density_rms 0.133
_refine_ls_extinction_method none
_refine_ls_goodness_of_fit_ref 1.072
_refine_ls_hydrogen_treatment constr
_refine_ls_matrix_type full
_refine_ls_number_parameters 116
_refine_ls_number_reflns 2159
_refine_ls_number_restraints 0
_refine_ls_restrained_S_all 1.072
_refine_ls_R_factor_all 0.0741
_refine_ls_R_factor_gt 0.0499
_refine_ls_shift/su_max 0.001
_refine_ls_shift/su_mean 0.000
_refine_ls_structure_factor_coef Fsqd
_refine_ls_weighting_details 'calc w=1/[\s^2^(Fo^2^)+(0.0686P)^2^+76.6566P] where P=(Fo^2^+2Fc^2^)/3'
_refine_ls_weighting_scheme calc
_refine_ls_wR_factor_gt 0.1346
_refine_ls_wR_factor_ref 0.1533
_reflns_number_gt 1535
_reflns_number_total 2159
_reflns_threshold_expression >2sigma(I)
_cod_data_source_file ic402207u_si_002_2.cif
_cod_data_source_block 2
_cod_original_sg_symbol_H-M 'R -3'
_cod_database_code 4336768

loop_
_symmetry_equiv_pos_as_xyz
'x, y, z'
'-y, x-y, z'
'-x+y, -x, z'
'x+2/3, y+1/3, z+1/3'
'-y+2/3, x-y+1/3, z+1/3'
'-x+y+2/3, -x+1/3, z+1/3'
'x+1/3, y+2/3, z+2/3'
'-y+1/3, x-y+2/3, z+2/3'
'-x+y+1/3, -x+2/3, z+2/3'
'-x, -y, -z'
'y, -x+y, -z'
'x-y, x, -z'
'-x+2/3, -y+1/3, -z+1/3'
'y+2/3, -x+y+1/3, -z+1/3'
'x-y+2/3, x+1/3, -z+1/3'
'-x+1/3, -y+2/3, -z+2/3'
'y+1/3, -x+y+2/3, -z+2/3'
'x-y+1/3, x+2/3, -z+2/3'

loop_
_atom_site_label
_atom_site_type_symbol
_atom_site_fract_x
_atom_site_fract_y
_atom_site_fract_z
_atom_site_U_iso_or_equiv
_atom_site_adp_type
_atom_site_occupancy
_atom_site_symmetry_multiplicity
_atom_site_calc_flag
_atom_site_refinement_flags
Br1 Br 0.6667 0.3333 0.8333 0.0663(6) Uani 1 6 d S
C1 C 0.7278(5) 0.1129(5) 0.6333(11) 0.086(4) Uani 1 1 d .
H1 H 0.7640 0.1611 0.6269 0.104 Uiso 1 1 calc R
C2 C 0.7503(7) 0.0791(8) 0.7091(15) 0.144(7) Uani 1 1 d .
H2A H 0.7581 0.1012 0.7774 0.216 Uiso 1 1 calc R
H2B H 0.7922 0.0822 0.6843 0.216 Uiso 1 1 calc R
H2C H 0.7156 0.0316 0.7157 0.216 Uiso 1 1 calc R
C3 C 0.7144(11) 0.0816(13) 0.5281(19) 0.230(15) Uani 1 1 d .
H3A H 0.7003 0.1058 0.4808 0.345 Uiso 1 1 calc R
H3B H 0.6785 0.0344 0.5329 0.345 Uiso 1 1 calc R
H3C H 0.7554 0.0838 0.5010 0.345 Uiso 1 1 calc R
C4 C 0.5548(7) 0.1300(7) 0.4727(13) 0.112(5) Uani 1 1 d .
H4 H 0.5670 0.1779 0.4843 0.134 Uiso 1 1 calc R
C5 C 0.4802(6) 0.0838(8) 0.4833(12) 0.118(5) Uani 1 1 d .
H5A H 0.4652 0.0907 0.5516 0.177 Uiso 1 1 calc R
H5B H 0.4698 0.0369 0.4773 0.177 Uiso 1 1 calc R
H5C H 0.4568 0.0935 0.4278 0.177 Uiso 1 1 calc R
C6 C 0.5719(11) 0.120(2) 0.3630(17) 0.33(3) Uani 1 1 d .
H6A H 0.6200 0.1505 0.3501 0.491 Uiso 1 1 calc R
H6B H 0.5454 0.1297 0.3132 0.491 Uiso 1 1 calc R
H6C H 0.5615 0.0733 0.3542 0.491 Uiso 1 1 calc R
Cu1 Cu 0.54400(6) 0.23709(6) 0.75898(11) 0.0708(4) Uani 1 1 d .
Cu2 Cu 0.6667 0.3333 0.6280(3) 0.0509(8) Uani 0.50 3 d SP
O1 O 0.6667(3) 0.1105(3) 0.6808(7) 0.080(2) Uani 1 1 d .
O2 O 0.5914(3) 0.1108(3) 0.5436(6) 0.078(2) Uani 1 1 d .
P1 P 0.63348(11) 0.15362(11) 0.6421(3) 0.0671(7) Uani 1 1 d .
Se1 Se 0.56208(4) 0.14000(4) 0.76932(9) 0.0621(3) Uani 1 1 d .
Se2 Se 0.54566(5) 0.28983(5) 0.59199(10) 0.0715(4) Uani 1 1 d .

loop_
_atom_site_aniso_label
_atom_site_aniso_U_11
_atom_site_aniso_U_22
_atom_site_aniso_U_33
_atom_site_aniso_U_23
_atom_site_aniso_U_13
_atom_site_aniso_U_12
Br1 0.0482(7) 0.0482(7) 0.1024(18) 0.000 0.000 0.0241(4)
C1 0.037(5) 0.052(5) 0.168(12) -0.010(6) 0.013(6) 0.021(4)
C2 0.090(9) 0.117(11) 0.26(2) 0.063(13) 0.058(11) 0.079(9)
C3 0.145(16) 0.30(3) 0.30(3) -0.19(3) -0.047(18) 0.15(2)
C4 0.088(9) 0.093(9) 0.163(14) 0.019(9) -0.004(9) 0.052(8)
C5 0.054(7) 0.151(13) 0.123(11) 0.003(10) 0.002(7) 0.032(8)
C6 0.16(2) 0.71(8) 0.154(19) 0.15(3) 0.070(16) 0.25(4)
Cu1 0.0534(6) 0.0522(6) 0.1139(10) 0.0044(6) 0.0090(6) 0.0318(5)
Cu2 0.0351(10) 0.0351(10) 0.082(2) 0.000 0.000 0.0176(5)
O1 0.036(3) 0.045(3) 0.163(7) -0.002(4) 0.011(4) 0.022(3)
O2 0.048(3) 0.066(4) 0.117(6) -0.018(4) 0.003(4) 0.027(3)
P1 0.0356(11) 0.0372(11) 0.125(2) -0.0089(12) 0.0092(12) 0.0156(9)
Se1 0.0363(4) 0.0355(4) 0.1124(8) -0.0042(4) 0.0009(4) 0.0163(3)
Se2 0.0542(6) 0.0501(5) 0.1169(9) -0.0080(5) -0.0138(5) 0.0311(4)

loop_
_atom_type_symbol
_atom_type_description
_atom_type_scat_dispersion_real
_atom_type_scat_dispersion_imag
_atom_type_scat_source
C C 0.0033 0.0016 'International Tables Vol C Tables 4.2.6.8 and 6.1.1.4'
H H 0.0000 0.0000 'International Tables Vol C Tables 4.2.6.8 and 6.1.1.4'
O O 0.0106 0.0060 'International Tables Vol C Tables 4.2.6.8 and 6.1.1.4'
P P 0.1023 0.0942 'International Tables Vol C Tables 4.2.6.8 and 6.1.1.4'
Cu Cu 0.3201 1.2651 'International Tables Vol C Tables 4.2.6.8 and 6.1.1.4'
Se Se -0.0929 2.2259 'International Tables Vol C Tables 4.2.6.8 and 6.1.1.4'
Br Br -0.2901 2.4595 'International Tables Vol C Tables 4.2.6.8 and 6.1.1.4'

loop_
_geom_angle_atom_site_label_1
_geom_angle_atom_site_label_2
_geom_angle_atom_site_label_3
_geom_angle
_geom_angle_site_symmetry_1
_geom_angle_site_symmetry_3
Cu2 Br1 Cu2 179.995(1) 16_656 .
Cu2 Br1 Cu1 69.65(3) 16_656 17_556
Cu2 Br1 Cu1 110.35(3) . 17_556
Cu2 Br1 Cu1 110.35(3) 16_656 2_655
Cu2 Br1 Cu1 69.65(3) . 2_655
Cu1 Br1 Cu1 180.00(4) 17_556 2_655
Cu2 Br1 Cu1 69.65(3) 16_656 16_656
Cu2 Br1 Cu1 110.35(3) . 16_656
Cu1 Br1 Cu1 108.58(3) 17_556 16_656
Cu1 Br1 Cu1 71.42(3) 2_655 16_656
Cu2 Br1 Cu1 110.35(3) 16_656 3_665
Cu2 Br1 Cu1 69.65(3) . 3_665
Cu1 Br1 Cu1 71.42(3) 17_556 3_665
Cu1 Br1 Cu1 108.58(3) 2_655 3_665
Cu1 Br1 Cu1 71.42(3) 16_656 3_665
Cu2 Br1 Cu1 110.35(3) 16_656 .
Cu2 Br1 Cu1 69.65(3) . .
Cu1 Br1 Cu1 71.42(3) 17_556 .
Cu1 Br1 Cu1 108.58(3) 2_655 .
Cu1 Br1 Cu1 179.997(1) 16_656 .
Cu1 Br1 Cu1 108.58(3) 3_665 .
Cu2 Br1 Cu1 69.65(3) 16_656 18_546
Cu2 Br1 Cu1 110.35(3) . 18_546
Cu1 Br1 Cu1 108.58(3) 17_556 18_546
Cu1 Br1 Cu1 71.42(3) 2_655 18_546
Cu1 Br1 Cu1 108.58(3) 16_656 18_546
Cu1 Br1 Cu1 179.998(1) 3_665 18_546
Cu1 Br1 Cu1 71.42(3) . 18_546
C3 C1 C2 112.5(13) . .
C3 C1 O1 112.6(10) . .
C2 C1 O1 106.1(10) . .
C3 C1 H1 108.5 . .
C2 C1 H1 108.5 . .
O1 C1 H1 108.5 . .
C1 C2 H2A 109.5 . .
C1 C2 H2B 109.5 . .
H2A C2 H2B 109.5 . .
C1 C2 H2C 109.5 . .
H2A C2 H2C 109.5 . .
H2B C2 H2C 109.5 . .
C1 C3 H3A 109.5 . .
C1 C3 H3B 109.5 . .
H3A C3 H3B 109.5 . .
C1 C3 H3C 109.5 . .
H3A C3 H3C 109.5 . .
H3B C3 H3C 109.5 . .
O2 C4 C5 111.0(12) . .
O2 C4 C6 107.7(14) . .
C5 C4 C6 105.6(16) . .
O2 C4 H4 110.8 . .
C5 C4 H4 110.8 . .
C6 C4 H4 110.8 . .
C4 C5 H5A 109.5 . .
C4 C5 H5B 109.5 . .
H5A C5 H5B 109.5 . .
C4 C5 H5C 109.5 . .
H5A C5 H5C 109.5 . .
H5B C5 H5C 109.5 . .
C4 C6 H6A 109.5 . .
C4 C6 H6B 109.5 . .
H6A C6 H6B 109.5 . .
C4 C6 H6C 109.5 . .
H6A C6 H6C 109.5 . .
H6B C6 H6C 109.5 . .
Se2 Cu1 Se1 116.19(6) . 17_556
Se2 Cu1 Se1 121.72(6) . .
Se1 Cu1 Se1 116.00(5) 17_556 .
Se2 Cu1 Br1 98.58(5) . .
Se1 Cu1 Br1 98.09(5) 17_556 .
Se1 Cu1 Br1 98.09(4) . .
Se2 Cu1 Cu2 51.99(6) . .
Se1 Cu1 Cu2 137.90(6) 17_556 .
Se1 Cu1 Cu2 99.88(4) . .
Br1 Cu1 Cu2 53.52(7) . .
Se2 Cu2 Se2 116.63(6) 2_655 3_665
Se2 Cu2 Se2 116.63(6) 2_655 .
Se2 Cu2 Se2 116.63(6) 3_665 .
Se2 Cu2 Br1 100.70(9) 2_655 .
Se2 Cu2 Br1 100.70(9) 3_665 .
Se2 Cu2 Br1 100.70(9) . .
Se2 Cu2 Cu1 51.05(5) 2_655 2_655
Se2 Cu2 Cu1 97.98(5) 3_665 2_655
Se2 Cu2 Cu1 142.61(9) . 2_655
Br1 Cu2 Cu1 56.83(7) . 2_655
Se2 Cu2 Cu1 97.98(5) 2_655 .
Se2 Cu2 Cu1 142.62(9) 3_665 .
Se2 Cu2 Cu1 51.05(5) . .
Br1 Cu2 Cu1 56.83(7) . .
Cu1 Cu2 Cu1 92.92(9) 2_655 .
Se2 Cu2 Cu1 142.61(9) 2_655 3_665
Se2 Cu2 Cu1 51.05(5) 3_665 3_665
Se2 Cu2 Cu1 97.98(5) . 3_665
Br1 Cu2 Cu1 56.83(7) . 3_665
Cu1 Cu2 Cu1 92.92(9) 2_655 3_665
Cu1 Cu2 Cu1 92.93(9) . 3_665
C1 O1 P1 125.2(7) . .
C4 O2 P1 125.1(8) . .
O2 P1 O1 101.1(4) . .
O2 P1 Se2 109.9(3) . 2_655
O1 P1 Se2 111.9(2) . 2_655
O2 P1 Se1 108.4(3) . .
O1 P1 Se1 103.5(3) . .
Se2 P1 Se1 120.19(11) 2_655 .
P1 Se1 Cu1 101.04(8) . 18_546
P1 Se1 Cu1 106.23(8) . .
Cu1 Se1 Cu1 80.80(6) 18_546 .
P1 Se2 Cu1 101.26(10) 3_665 .
P1 Se2 Cu2 108.35(8) 3_665 .
Cu1 Se2 Cu2 76.96(9) . .

loop_
_geom_bond_atom_site_label_1
_geom_bond_atom_site_label_2
_geom_bond_distance
_geom_bond_site_symmetry_2
Br1 Cu2 2.574(4) 16_656
Br1 Cu2 2.574(4) .
Br1 Cu1 2.6795(14) 17_556
Br1 Cu1 2.6796(14) 2_655
Br1 Cu1 2.6796(13) 16_656
Br1 Cu1 2.6796(13) 3_665
Br1 Cu1 2.6797(14) .
Br1 Cu1 2.6797(13) 18_546
C1 C3 1.45(2) .
C1 C2 1.457(18) .
C1 O1 1.472(11) .
C1 H1 0.9800 .
C2 H2A 0.9600 .
C2 H2B 0.9600 .
C2 H2C 0.9600 .
C3 H3A 0.9600 .
C3 H3B 0.9600 .
C3 H3C 0.9600 .
C4 O2 1.416(15) .
C4 C5 1.472(17) .
C4 C6 1.47(3) .
C4 H4 0.9800 .
C5 H5A 0.9600 .
C5 H5B 0.9600 .
C5 H5C 0.9600 .
C6 H6A 0.9600 .
C6 H6B 0.9600 .
C6 H6C 0.9600 .
Cu1 Se2 2.3961(18) .
Cu1 Se1 2.4132(16) 17_556
Cu1 Se1 2.4136(14) .
Cu1 Cu2 3.001(2) .
Cu2 Se2 2.4275(13) 2_655
Cu2 Se2 2.4275(13) 3_665
Cu2 Se2 2.4275(13) .
Cu2 Cu1 3.001(2) 2_655
Cu2 Cu1 3.001(2) 3_665
O1 P1 1.567(7) .
O2 P1 1.560(8) .
P1 Se2 2.163(2) 2_655
P1 Se1 2.172(3) .
Se1 Cu1 2.4133(16) 18_546
Se2 P1 2.163(2) 3_665
